data_4133980
loop_
_publ_author_name
'Bear, Joseph C.'
'Cockcroft, Jeremy K.'
'Williams, Jeffrey H.'

_publ_section_title
;
 Influence of Solvent in Crystal Engineering: A Significant Change to the
 Order-Disorder Transition in Ferrocene.
;
_journal_issue 4
_journal_name_full 'Journal of the American Chemical Society'
_journal_page_first 1731
_journal_page_last 1734
_journal_paper_doi 10.1021/jacs.9b11895
_journal_volume 142
_journal_year 2020
_chemical_formula_moiety 'C10 H10 Ru'
_chemical_formula_sum 'C10 H10 Ru'
_chemical_formula_weight 231.25
_chemical_name_systematic Bis(cyclopentadienyl)ruthenium(II)
_space_group_crystal_system orthorhombic
_space_group_IT_number 62
_space_group_name_Hall '-P 2ac 2n'
_space_group_name_H-M_alt 'P n m a'
_atom_sites_solution_hydrogens difmap
_atom_sites_solution_primary dual
_audit_creation_date 2019-10-24
_audit_creation_method
;
Olex2 1.2
(compiled 2018.05.29 svn.r3508 for OlexSys, GUI svn.r5506)
;
_cell_angle_alpha 90
_cell_angle_beta 90
_cell_angle_gamma 90
_cell_formula_units_Z 4
_cell_length_a 7.02290(10)
_cell_length_b 8.8503(2)
_cell_length_c 12.7614(2)
_cell_measurement_reflns_used 9267
_cell_measurement_temperature 150
_cell_measurement_theta_max 72.4450
_cell_measurement_theta_min 3.4330
_cell_volume 793.18(2)
_computing_cell_refinement 'CrysAlisPro 1.171.40.57a (Rigaku OD, 2019)'
_computing_data_collection 'CrysAlisPro 1.171.40.57a (Rigaku OD, 2019)'
_computing_data_reduction 'CrysAlisPro 1.171.40.57a (Rigaku OD, 2019)'
_computing_molecular_graphics 'Olex2 (Dolomanov et al., 2009)'
_computing_publication_material 'Olex2 (Dolomanov et al., 2009)'
_computing_structure_refinement 'ShelXL (Sheldrick, 2015)'
_computing_structure_solution 'ShelXT (Sheldrick, 2015)'
_diffrn_ambient_environment N~2~
_diffrn_ambient_temperature 150
_diffrn_detector 'CCD plate'
_diffrn_detector_area_resol_mean 5.2031
_diffrn_detector_type Atlas
_diffrn_measured_fraction_theta_full 0.999
_diffrn_measured_fraction_theta_max 0.999
_diffrn_measurement_details
;
List of Runs (angles in degrees, time in seconds):

  # Type    Start    End  Width  t~exp~   \w     \q     \k     \f   Frames
--------------------------------------------------------------------------
  1  \w    -56.00 -11.00   1.00    1.00    --  -42.62 -77.00  30.00   45
  2  \w   -118.00 -10.00   1.00    1.00    --  -42.62 -77.00 -30.00  108
  3  \w    -76.00 -19.00   1.00    1.00    --  -42.62 -38.00-150.00   57
  4  \w   -114.00 -10.00   1.00    1.00    --  -42.62 -77.00-150.00  104
  5  \w    -66.00  29.00   1.00    1.00    --  -42.62  38.00 -90.00   95
  6  \w    -63.00  21.00   1.00    1.00    --  -42.62  38.00   0.00   84
  7  \w    -84.00 -10.00   1.00    1.00    --  -42.62 -77.00 120.00   74
  8  \w     23.00  56.00   1.00    1.00    --   42.62-125.00-180.00   33
  9  \w     68.00  98.00   1.00    1.00    --   42.62-125.00-180.00   30
 10  \w     -3.00  71.00   1.00    1.00    --   42.62 -95.00  62.00   74
 11  \w     78.00 177.00   1.00    1.00    --  104.49  61.00 120.00   99
 12  \w     72.00  98.00   1.00    1.00    --  104.49  77.00   0.00   26
 13  \w     73.00  98.00   1.00    1.00    --  104.49  77.00-180.00   25
 14  \w     72.00 109.00   1.00    1.00    --  104.49  77.00 -60.00   37
 15  \w     75.00 107.00   1.00    1.00    --  104.49  61.00-120.00   32
 16  \w    146.00 172.00   1.00    1.00    --  104.49  61.00-180.00   26
 17  \w     75.00 143.00   1.00    1.00    --  104.49  61.00-180.00   68
 18  \w     73.00 176.00   1.00    1.00    --  104.49  77.00-120.00  103
 19  \w     76.00 107.00   1.00    1.00    --  104.49  61.00 -60.00   31
 20  \w     32.00 110.00   1.00    1.00    --  104.49-125.00   0.00   78
 21  \w     79.00 175.00   1.00    1.00    --  104.49  61.00  60.00   96
 22  \w     72.00  98.00   1.00    1.00    --  104.49  77.00 150.00   26
 23  \w     22.00 109.00   1.00    1.00    --  104.49 -94.00-180.00   87
 24  \w     49.00 112.00   1.00    1.00    --  104.49 -61.00-180.00   63
 25  \w     76.00 163.00   1.00    1.00    --  104.49  61.00  30.00   87
 26  \w     76.00 101.00   1.00    1.00    --  104.49  61.00  90.00   25
 27  \w     72.00  98.00   1.00    1.00    --  104.49  77.00  90.00   26
 28  \w     74.00 108.00   1.00    1.00    --  104.49 -94.00  90.00   34
 29  \w     72.00  99.00   1.00    1.00    --  104.49  77.00 -30.00   27
 30  \w     72.00  98.00   1.00    1.00    --  104.49  77.00-150.00   26
 31  \w     44.00  71.00   1.00    1.00    --  104.49 -94.00  90.00   27
 32  \w     23.00 106.00   1.00    1.00    --  104.49 -94.00  30.00   83
 33  \w     72.00  98.00   1.00    1.00    --  104.49  77.00 120.00   26
 34  \w     75.00 132.00   1.00    1.00    --  104.49  61.00 -30.00   57
 35  \w     76.00 172.00   1.00    1.00    --  104.49  61.00-150.00   96
 36  \w     73.00  99.00   1.00    1.00    --  104.49  77.00  30.00   26
 37  \w     78.00 105.00   1.00    1.00    --  104.49  61.00 -90.00   27
 38  \w     77.00 104.00   1.00    1.00    --  104.49  61.00 150.00   27
 39  \w     73.00  98.00   1.00    1.00    --  104.49  77.00 -90.00   25
 40  \w    118.00 175.00   1.00    1.00    --  104.49  77.00 -90.00   57
 41  \w     73.00 100.00   1.00    1.00    --  104.49  77.00  60.00   27
 42  \w     77.00 178.00   1.00    1.00    --  104.49  56.00 -15.09  101
 43  \w     75.00 101.00   1.00    1.00    --  104.49  63.00   1.13   26
;
_diffrn_measurement_device 'four-circle diffractometer'
_diffrn_measurement_device_type 'SuperNova, Dual, Cu at home/near, Atlas'
_diffrn_measurement_method '\w scans'
_diffrn_orient_matrix_type 'CrysAlisPro convention (1999,Acta A55,543-557)'
_diffrn_orient_matrix_UB_11 0.1940637000
_diffrn_orient_matrix_UB_12 0.0334727000
_diffrn_orient_matrix_UB_13 -0.0511382000
_diffrn_orient_matrix_UB_21 0.1018943000
_diffrn_orient_matrix_UB_22 -0.0536982000
_diffrn_orient_matrix_UB_23 0.1002243000
_diffrn_orient_matrix_UB_31 0.0063522000
_diffrn_orient_matrix_UB_32 -0.1621902000
_diffrn_orient_matrix_UB_33 -0.0438145000
_diffrn_radiation_monochromator mirror
_diffrn_radiation_probe x-ray
_diffrn_radiation_type CuK\a
_diffrn_radiation_wavelength 1.54184
_diffrn_reflns_av_R_equivalents 0.0413
_diffrn_reflns_av_unetI/netI 0.0134
_diffrn_reflns_Laue_measured_fraction_full 0.999
_diffrn_reflns_Laue_measured_fraction_max 0.999
_diffrn_reflns_limit_h_max 8
_diffrn_reflns_limit_h_min -8
_diffrn_reflns_limit_k_max 10
_diffrn_reflns_limit_k_min -10
_diffrn_reflns_limit_l_max 15
_diffrn_reflns_limit_l_min -15
_diffrn_reflns_number 11161
_diffrn_reflns_point_group_measured_fraction_full 0.999
_diffrn_reflns_point_group_measured_fraction_max 0.999
_diffrn_reflns_theta_full 67.684
_diffrn_reflns_theta_max 72.695
_diffrn_reflns_theta_min 6.085
_diffrn_source 'micro-focus sealed X-ray tube'
_diffrn_source_type 'SuperNova (Cu) X-ray Source'
_exptl_absorpt_coefficient_mu 15.333
_exptl_absorpt_correction_T_max 0.506
_exptl_absorpt_correction_T_min 0.075
_exptl_absorpt_correction_type gaussian
_exptl_absorpt_process_details
;
CrysAlisPro 1.171.40.57a (Rigaku Oxford Diffraction, 2019)
Numerical absorption correction based on gaussian integration over
			a multifaceted crystal model
Empirical absorption correction using spherical harmonics,
 implemented in SCALE3 ABSPACK scaling algorithm.
;
_exptl_crystal_colour 'clear yellowish colourless'
_exptl_crystal_colour_lustre clear
_exptl_crystal_colour_modifier yellowish
_exptl_crystal_colour_primary colourless
_exptl_crystal_density_diffrn 1.936
_exptl_crystal_description block
_exptl_crystal_F_000 456
_exptl_crystal_preparation Purchased
_exptl_crystal_recrystallization_method 'Grown in nmr tube in C6H6'
_exptl_crystal_size_max 0.319
_exptl_crystal_size_mid 0.239
_exptl_crystal_size_min 0.181
_refine_diff_density_max 0.924
_refine_diff_density_min -0.249
_refine_diff_density_rms 0.088
_refine_ls_extinction_coef 0.0086(4)
_refine_ls_extinction_expression Fc^*^=kFc[1+0.001xFc^2^\l^3^/sin(2\q)]^-1/4^
_refine_ls_extinction_method 'SHELXL-2014/7 (Sheldrick 2014'
_refine_ls_goodness_of_fit_ref 1.102
_refine_ls_hydrogen_treatment refall
_refine_ls_matrix_type full
_refine_ls_number_parameters 78
_refine_ls_number_reflns 842
_refine_ls_number_restraints 0
_refine_ls_restrained_S_all 1.102
_refine_ls_R_factor_all 0.0190
_refine_ls_R_factor_gt 0.0189
_refine_ls_shift/su_max 0.001
_refine_ls_shift/su_mean 0.000
_refine_ls_structure_factor_coef Fsqd
_refine_ls_weighting_details 'w=1/[\s^2^(Fo^2^)+(0.0355P)^2^+0.2635P] where P=(Fo^2^+2Fc^2^)/3'
_refine_ls_weighting_scheme calc
_refine_ls_wR_factor_gt 0.0531
_refine_ls_wR_factor_ref 0.0533
_reflns_Friedel_coverage 0.000
_reflns_number_gt 834
_reflns_number_total 842
_reflns_threshold_expression 'I > 2\s(I)'
_cod_data_source_file ja9b11895_si_002.cif
_cod_data_source_block exp_1691
_cod_depositor_comments 'Adding full bibliography for 4133967--4133980.cif.'
_cod_database_code 4133980
_shelx_shelxl_version_number 2014/7
_chemical_oxdiff_formula RuC10H10
_chemical_oxdiff_usercomment 'Crystallized from C6H6'
_shelx_space_group_comment
;
The symmetry employed for this shelxl refinement is uniquely defined
by the following loop, which should always be used as a source of
symmetry information in preference to the above space-group names.
They are only intended as comments.
;
_reflns_odcompleteness_completeness 99.88
_reflns_odcompleteness_iscentric 1
_reflns_odcompleteness_theta 66.49
_olex2_refinement_description
;
;
_olex2_date_sample_data_collection 2019-07-03
_olex2_exptl_crystal_mounting_method '0.3 um nylon loop from Hampton Research'
_olex2_submission_special_instructions 'No special instructions were received'
_oxdiff_exptl_absorpt_empirical_details
;
Empirical correction (ABSPACK) includes:
- Absorption correction using spherical harmonics
- Frame scaling
;
_oxdiff_exptl_absorpt_empirical_full_max 1.630
_oxdiff_exptl_absorpt_empirical_full_min 0.709

loop_
_space_group_symop_operation_xyz
'x, y, z'
'-x+1/2, -y, z+1/2'
'-x, y+1/2, -z'
'x+1/2, -y+1/2, -z+1/2'
'-x, -y, -z'
'x-1/2, y, -z-1/2'
'x, -y-1/2, z'
'-x-1/2, y-1/2, z-1/2'

loop_
_atom_site_label
_atom_site_type_symbol
_atom_site_fract_x
_atom_site_fract_y
_atom_site_fract_z
_atom_site_U_iso_or_equiv
_atom_site_adp_type
_atom_site_occupancy
_atom_site_site_symmetry_order
_atom_site_calc_flag
_atom_site_refinement_flags_posn
_atom_site_refinement_flags_adp
_atom_site_refinement_flags_occupancy
Ru1 Ru 0.23705(3) 0.2500 0.50423(2) 0.01742(15) Uani 1 2 d S T P
C1 C 0.5148(3) 0.2500 0.58006(17) 0.0286(5) Uani 1 2 d S T P
H1 H 0.642(4) 0.2500 0.542(2) 0.029(6) Uiso 1 2 d S T P
C2 C 0.4117(2) 0.38037(17) 0.61301(12) 0.0275(4) Uani 1 1 d . . .
H2 H 0.451(3) 0.482(2) 0.6008(14) 0.034(5) Uiso 1 1 d . . .
C3 C 0.2449(2) 0.3310(2) 0.66569(14) 0.0256(5) Uani 1 1 d . . .
H3 H 0.151(3) 0.3917(18) 0.6954(13) 0.023(4) Uiso 1 1 d . . .
C4 C -0.0145(2) 0.16948(16) 0.42086(11) 0.0224(4) Uani 1 1 d . . .
H4 H -0.106(3) 0.1086(19) 0.4506(13) 0.025(4) Uiso 1 1 d . . .
C5 C 0.1517(2) 0.11978(17) 0.36677(11) 0.0264(4) Uani 1 1 d . . .
H5 H 0.189(3) 0.016(2) 0.3551(14) 0.029(4) Uiso 1 1 d . . .
C6 C 0.2548(3) 0.2500 0.3334(2) 0.0299(7) Uani 1 2 d S T P
H6 H 0.374(4) 0.2500 0.293(2) 0.030(6) Uiso 1 2 d S T P

loop_
_atom_site_aniso_label
_atom_site_aniso_U_11
_atom_site_aniso_U_22
_atom_site_aniso_U_33
_atom_site_aniso_U_23
_atom_site_aniso_U_13
_atom_site_aniso_U_12
Ru1 0.01689(19) 0.0193(2) 0.01606(19) 0.000 -0.00003(4) 0.000
C1 0.0201(11) 0.0407(13) 0.0251(11) 0.000 -0.0044(8) 0.000
C2 0.0286(8) 0.0291(8) 0.0248(7) -0.0006(6) -0.0074(6) -0.0057(6)
C3 0.0286(9) 0.0297(12) 0.0184(9) -0.0046(8) -0.0036(5) 0.0033(6)
C4 0.0227(8) 0.0234(8) 0.0210(7) 0.0001(5) -0.0041(5) -0.0025(6)
C5 0.0293(9) 0.0287(8) 0.0212(7) -0.0059(6) -0.0046(6) 0.0032(7)
C6 0.0306(14) 0.042(2) 0.0167(13) 0.000 0.0024(8) 0.000

loop_
_atom_type_symbol
_atom_type_description
_atom_type_scat_dispersion_real
_atom_type_scat_dispersion_imag
_atom_type_scat_source
C C 0.0181 0.0091 'International Tables Vol C Tables 4.2.6.8 and 6.1.1.4'
H H 0.0000 0.0000 'International Tables Vol C Tables 4.2.6.8 and 6.1.1.4'
Ru Ru 0.0552 3.2960 'International Tables Vol C Tables 4.2.6.8 and 6.1.1.4'

loop_
_exptl_crystal_face_index_h
_exptl_crystal_face_index_k
_exptl_crystal_face_index_l
_exptl_crystal_face_perp_dist
2 5 -1 0.1704
-1 0 -8 0.0883
1 5 -5 0.1228
1 -1 -8 0.0932
-4 -3 -2 0.0806
4 -3 -2 0.0814
-3 5 0 0.1234
-1 5 0 0.1063
-1 -2 8 0.0905
4 -2 4 0.1025
3 1 6 0.1144
-2 5 -1 0.1150
1 -1 8 0.0831
1 -2 8 0.0787
4 -4 -1 0.0886
-2 5 2 0.1090
-3 -3 -5 0.0788
-3 -3 -3 0.0770
-1 5 4 0.1169
3 -3 -5 0.1008

loop_
_geom_angle_atom_site_label_1
_geom_angle_atom_site_label_2
_geom_angle_atom_site_label_3
_geom_angle
_geom_angle_site_symmetry_1
_geom_angle_site_symmetry_3
C1 Ru1 C2 38.18(5) . 7_565
C1 Ru1 C2 38.18(5) . .
C1 Ru1 C3 63.76(7) . .
C1 Ru1 C3 63.76(7) . 7_565
C1 Ru1 C4 160.39(4) . 7_565
C1 Ru1 C4 160.39(4) . .
C1 Ru1 C5 127.09(6) . 7_565
C1 Ru1 C5 127.09(6) . .
C1 Ru1 C6 113.11(8) . .
C2 Ru1 C2 63.84(8) 7_565 .
C2 Ru1 C3 63.83(6) 7_565 .
C2 Ru1 C3 37.96(6) . .
C2 Ru1 C3 63.83(6) . 7_565
C2 Ru1 C3 37.96(6) 7_565 7_565
C2 Ru1 C5 112.72(6) 7_565 .
C2 Ru1 C5 160.85(6) 7_565 7_565
C2 Ru1 C5 112.73(6) . 7_565
C2 Ru1 C5 160.85(6) . .
C2 Ru1 C6 127.09(6) 7_565 .
C2 Ru1 C6 127.09(6) . .
C3 Ru1 C3 38.36(10) 7_565 .
C3 Ru1 C5 126.31(6) 7_565 .
C3 Ru1 C5 126.32(6) . 7_565
C3 Ru1 C5 159.91(7) . .
C3 Ru1 C5 159.91(7) 7_565 7_565
C3 Ru1 C6 160.25(5) . .
C3 Ru1 C6 160.25(5) 7_565 .
C4 Ru1 C2 159.70(6) 7_565 7_565
C4 Ru1 C2 126.33(6) . 7_565
C4 Ru1 C2 126.33(6) 7_565 .
C4 Ru1 C2 159.70(6) . .
C4 Ru1 C3 126.02(5) . .
C4 Ru1 C3 111.93(6) 7_565 .
C4 Ru1 C3 126.02(5) 7_565 7_565
C4 Ru1 C3 111.93(6) . 7_565
C4 Ru1 C4 38.13(7) . 7_565
C4 Ru1 C5 38.13(6) . .
C4 Ru1 C5 38.13(6) 7_565 7_565
C4 Ru1 C5 63.79(5) . 7_565
C4 Ru1 C5 63.79(5) 7_565 .
C4 Ru1 C6 63.86(7) . .
C4 Ru1 C6 63.86(7) 7_565 .
C5 Ru1 C5 63.74(8) . 7_565
C5 Ru1 C6 38.13(5) . .
C5 Ru1 C6 38.13(5) 7_565 .
Ru1 C1 H1 125.0(14) . .
C2 C1 Ru1 71.10(10) . .
C2 C1 Ru1 71.10(10) 7_565 .
C2 C1 H1 125.96(10) 7_565 .
C2 C1 H1 125.96(10) . .
C2 C1 C2 108.06(19) 7_565 .
Ru1 C2 H2 123.9(11) . .
C1 C2 Ru1 70.72(10) . .
C1 C2 H2 124.6(12) . .
C3 C2 Ru1 71.02(9) . .
C3 C2 C1 108.05(15) . .
C3 C2 H2 127.3(12) . .
Ru1 C3 H3 123.9(10) . .
C2 C3 Ru1 71.02(9) . .
C2 C3 C3 107.92(10) . 7_565
C2 C3 H3 126.8(10) . .
C3 C3 Ru1 70.82(5) 7_565 .
C3 C3 H3 125.3(10) 7_565 .
Ru1 C4 H4 123.7(10) . .
C4 C4 Ru1 70.94(4) 7_565 .
C4 C4 H4 125.9(10) 7_565 .
C4 C4 C5 107.97(9) 7_565 .
C5 C4 Ru1 70.97(8) . .
C5 C4 H4 126.1(11) . .
Ru1 C5 H5 123.5(11) . .
C4 C5 Ru1 70.89(8) . .
C4 C5 H5 126.1(11) . .
C4 C5 C6 108.11(14) . .
C6 C5 Ru1 70.98(13) . .
C6 C5 H5 125.8(11) . .
Ru1 C6 H6 124.6(15) . .
C5 C6 Ru1 70.90(13) 7_565 .
C5 C6 Ru1 70.90(13) . .
C5 C6 C5 107.8(2) 7_565 .
C5 C6 H6 126.08(10) . .
C5 C6 H6 126.08(10) 7_565 .

loop_
_geom_bond_atom_site_label_1
_geom_bond_atom_site_label_2
_geom_bond_distance
_geom_bond_site_symmetry_2
Ru1 C1 2.177(2) .
Ru1 C2 2.1823(15) .
Ru1 C2 2.1823(15) 7_565
Ru1 C3 2.1824(18) .
Ru1 C3 2.1824(18) 7_565
Ru1 C4 2.1817(14) .
Ru1 C4 2.1817(14) 7_565
Ru1 C5 2.1827(14) .
Ru1 C5 2.1827(14) 7_565
Ru1 C6 2.184(3) .
C1 H1 1.02(3) .
C1 C2 1.426(2) 7_565
C1 C2 1.426(2) .
C2 H2 0.953(19) .
C2 C3 1.420(2) .
C3 C3 1.434(4) 7_565
C3 H3 0.929(18) .
C4 C4 1.425(3) 7_565
C4 H4 0.919(18) .
C4 C5 1.426(2) .
C5 H5 0.966(18) .
C5 C6 1.426(2) .
C6 C5 1.426(2) 7_565
C6 H6 0.98(3) .

loop_
_geom_torsion_atom_site_label_1
_geom_torsion_atom_site_label_2
_geom_torsion_atom_site_label_3
_geom_torsion_atom_site_label_4
_geom_torsion
_geom_torsion_site_symmetry_1
_geom_torsion_site_symmetry_4
Ru1 C1 C2 C3 61.56(11) . .
Ru1 C2 C3 C3 61.55(4) . 7_565
Ru1 C4 C5 C6 -61.56(15) . .
Ru1 C5 C6 C5 -61.63(17) . 7_565
C1 C2 C3 Ru1 -61.37(12) . .
C1 C2 C3 C3 0.18(14) . 7_565
C2 C1 C2 Ru1 -61.85(14) 7_565 .
C2 C1 C2 C3 -0.3(2) 7_565 .
C4 C4 C5 Ru1 61.63(4) 7_565 .
C4 C4 C5 C6 0.07(16) 7_565 .
C4 C5 C6 Ru1 61.51(11) . .
C4 C5 C6 C5 -0.1(3) . 7_565

loop_
_exptl_oxdiff_crystal_face_indexfrac_h
_exptl_oxdiff_crystal_face_indexfrac_k
_exptl_oxdiff_crystal_face_indexfrac_l
_exptl_oxdiff_crystal_face_x
_exptl_oxdiff_crystal_face_y
_exptl_oxdiff_crystal_face_z
2.4158 4.8094 -1.1310 0.6876 -0.1255 -0.7151
-0.9136 -0.0817 -8.1124 0.2348 -0.9018 0.3629
0.5224 4.5957 -4.8811 0.5048 -0.6828 -0.5282
0.6631 -1.2367 -7.9968 0.4962 -0.6675 0.5552
-3.5055 -3.4009 -2.0010 -0.6918 -0.3751 0.6170
3.5974 -3.3148 -1.7474 0.6765 0.3694 0.6370
-2.6460 4.6748 -0.2401 -0.3447 -0.5447 -0.7645
-1.4150 5.4598 0.0899 -0.0964 -0.4284 -0.8985
-0.7122 -1.6420 7.8321 -0.5937 0.8006 -0.0814
3.9401 -1.5332 3.5340 0.5326 0.8380 0.1189
2.8955 1.3449 6.0946 0.2953 0.8336 -0.4668
-1.6849 5.3074 -0.8165 -0.1076 -0.5385 -0.8357
0.7400 -0.5337 8.1357 -0.2903 0.9195 -0.2652
0.8053 -2.1984 7.5114 -0.3014 0.9529 0.0326
3.5270 -3.6141 -0.6300 0.5957 0.4903 0.6362
-1.6982 5.0999 2.2331 -0.2730 -0.2231 -0.9358
-2.7624 -3.0564 -4.8954 -0.3880 -0.6080 0.6927
-3.4540 -3.0406 -3.1623 -0.6104 -0.5056 0.6098
-0.9969 4.8420 4.0667 -0.2394 0.0460 -0.9698
2.6314 -2.7718 -5.4561 0.6969 -0.1299 0.7053
